data_7116056
loop_
_publ_author_name
'P. Steiniger'
'G. Bendt'
'D. Blaser'
'C. Wolper'
'S. Schulz'

_publ_section_title
;
 Germane vs. digermane formation
;
_journal_name_full Chem.Commun.
_journal_page_first 15461
_journal_paper_doi 10.1039/C4cc07921C
_journal_volume 50
_journal_year 2014
_chemical_formula_moiety 'C14 H34 Ge N2 S2 Si'
_chemical_formula_sum 'C14 H34 Ge N2 S2 Si'
_chemical_formula_weight 395.23
_chemical_name_systematic
;
 ?
;
_space_group_crystal_system monoclinic
_space_group_IT_number 14
_space_group_name_Hall '-P 2yn'
_space_group_name_H-M_alt 'P 1 21/n 1'
_symmetry_space_group_name_Hall '-P 2yn'
_symmetry_space_group_name_H-M 'P 1 21/n 1'
_atom_sites_solution_hydrogens geom
_atom_sites_solution_primary direct
_atom_sites_solution_secondary difmap
_audit_creation_method SHELXL-2013
_cell_angle_alpha 90
_cell_angle_beta 105.1850(10)
_cell_angle_gamma 90
_cell_formula_units_Z 4
_cell_length_a 11.7422(4)
_cell_length_b 12.1799(4)
_cell_length_c 14.9598(5)
_cell_measurement_reflns_used 40476
_cell_measurement_temperature 100(1)
_cell_measurement_theta_max 32.13
_cell_measurement_theta_min 2.56
_cell_volume 2064.83(12)
_computing_cell_refinement 'BRUKER D8 KAPPA APEX 2 Vers. 3.0-2009'
_computing_data_collection 'BRUKER D8 KAPPA APEX 2 Vers. 3.0-2009'
_computing_data_reduction 'BRUKER D8 KAPPA APEX 2 Vers. 3.0-2009'
_computing_molecular_graphics 'BRUKER AXS Inc. 2008 Vers. 2008/4'
_computing_publication_material 'BRUKER AXS Inc. 2013 Vers. 2013/4'
_computing_structure_refinement 'BRUKER AXS Inc. 2013 Vers. 2013/4'
_computing_structure_solution 'BRUKER D8 KAPPA APEX 2 Vers. 3.0-2009'
_diffrn_ambient_temperature 100(1)
_diffrn_detector_area_resol_mean 512
_diffrn_measured_fraction_theta_full 0.996
_diffrn_measured_fraction_theta_max 0.986
_diffrn_measurement_device_type
; 
 Bruker D8 KAPPA series II with APEX II area detector system
;
_diffrn_measurement_method
;
 Data collection strategy APEX 2/COSMO
;
_diffrn_radiation_monochromator 'Triumph Goebel mirror'
_diffrn_radiation_type MoK\a
_diffrn_radiation_wavelength 0.71073
_diffrn_reflns_av_R_equivalents 0.0225
_diffrn_reflns_av_unetI/netI 0.0127
_diffrn_reflns_Laue_measured_fraction_full 0.996
_diffrn_reflns_Laue_measured_fraction_max 0.986
_diffrn_reflns_limit_h_max 17
_diffrn_reflns_limit_h_min -17
_diffrn_reflns_limit_k_max 18
_diffrn_reflns_limit_k_min -18
_diffrn_reflns_limit_l_max 21
_diffrn_reflns_limit_l_min -22
_diffrn_reflns_number 70543
_diffrn_reflns_point_group_measured_fraction_full 0.996
_diffrn_reflns_point_group_measured_fraction_max 0.986
_diffrn_reflns_theta_full 25.242
_diffrn_reflns_theta_max 32.135
_diffrn_reflns_theta_min 2.188
_diffrn_source 'sealed X-RAY tube'
_exptl_absorpt_coefficient_mu 1.739
_exptl_absorpt_correction_T_max 0.75
_exptl_absorpt_correction_T_min 0.59
_exptl_absorpt_correction_type multi-scan
_exptl_absorpt_process_details
; 
 BRUKER AXS SMART APEX 2 Vers. 3.0-2009
 R.H. Blessing, Acta Cryst. (1995) A51 33-38 
;
_exptl_crystal_colour colourless
_exptl_crystal_density_diffrn 1.271
_exptl_crystal_description block
_exptl_crystal_F_000 840
_exptl_crystal_size_max 0.230
_exptl_crystal_size_mid 0.180
_exptl_crystal_size_min 0.150
_refine_diff_density_max 0.426
_refine_diff_density_min -0.248
_refine_diff_density_rms 0.050
_refine_ls_extinction_method none
_refine_ls_goodness_of_fit_ref 1.077
_refine_ls_hydrogen_treatment constr
_refine_ls_matrix_type full
_refine_ls_number_parameters 191
_refine_ls_number_reflns 7162
_refine_ls_number_restraints 0
_refine_ls_restrained_S_all 1.077
_refine_ls_R_factor_all 0.0216
_refine_ls_R_factor_gt 0.0175
_refine_ls_shift/su_max 0.003
_refine_ls_shift/su_mean 0.000
_refine_ls_structure_factor_coef Fsqd
_refine_ls_weighting_details 'w=1/[\s^2^(Fo^2^)+(0.0244P)^2^+0.4644P] where P=(Fo^2^+2Fc^2^)/3'
_refine_ls_weighting_scheme calc
_refine_ls_wR_factor_gt 0.0461
_refine_ls_wR_factor_ref 0.0486
_reflns_Friedel_coverage 0.000
_reflns_number_gt 6538
_reflns_number_total 7162
_reflns_threshold_expression 'I > 2\s(I)'
_cod_data_source_file c4cc07921c2.cif
_cod_data_source_block pst_048m
_cod_database_code 7116056
_shelx_space_group_comment
;
The symmetry employed for this shelxl refinement is uniquely defined
by the following loop, which should always be used as a source of
symmetry information in preference to the above space-group names.
They are only intended as comments.
;
_shelx_estimated_absorpt_t_min 0.691
_shelx_estimated_absorpt_t_max 0.780
_shelxl_version_number 2013-4

loop_
_space_group_symop_operation_xyz
'x, y, z'
'-x+1/2, y+1/2, -z+1/2'
'-x, -y, -z'
'x-1/2, -y-1/2, z-1/2'

loop_
_atom_site_label
_atom_site_type_symbol
_atom_site_fract_x
_atom_site_fract_y
_atom_site_fract_z
_atom_site_U_iso_or_equiv
_atom_site_adp_type
_atom_site_occupancy
_atom_site_site_symmetry_order
_atom_site_calc_flag
_atom_site_refinement_flags_posn
_atom_site_refinement_flags_adp
Ge1 Ge 0.70981(2) 0.75862(2) 0.01367(2) 0.01137(3) Uani 1 1 d . .
Si1 Si 0.92161(2) 0.76931(2) 0.12787(2) 0.01240(4) Uani 1 1 d . .
S1 S 0.58681(2) 0.89252(2) -0.04632(2) 0.01599(4) Uani 1 1 d . .
S2 S 0.60623(2) 0.61323(2) -0.04755(2) 0.01784(4) Uani 1 1 d . .
N1 N 0.86384(6) 0.77075(6) 0.00770(5) 0.01376(12) Uani 1 1 d . .
N2 N 0.77856(6) 0.75639(5) 0.13928(5) 0.01280(12) Uani 1 1 d . .
C1 C 0.91724(7) 0.75842(6) -0.07011(6) 0.01485(14) Uani 1 1 d . .
C2 C 1.03442(8) 0.82128(8) -0.04613(6) 0.02191(17) Uani 1 1 d . .
H2A H 1.0199 0.8984 -0.0341 0.033 Uiso 1 1 calc R U
H2B H 1.0705 0.8167 -0.0982 0.033 Uiso 1 1 calc R U
H2C H 1.0878 0.7889 0.0091 0.033 Uiso 1 1 calc R U
C3 C 0.94051(9) 0.63750(8) -0.08716(7) 0.02476(18) Uani 1 1 d . .
H3A H 0.9926 0.6059 -0.0309 0.037 Uiso 1 1 calc R U
H3B H 0.9782 0.6319 -0.1382 0.037 Uiso 1 1 calc R U
H3C H 0.8656 0.5973 -0.1033 0.037 Uiso 1 1 calc R U
C4 C 0.83533(8) 0.80665(9) -0.15809(6) 0.02420(18) Uani 1 1 d . .
H4A H 0.7598 0.7674 -0.1727 0.036 Uiso 1 1 calc R U
H4B H 0.8718 0.7988 -0.2096 0.036 Uiso 1 1 calc R U
H4C H 0.8218 0.8846 -0.1483 0.036 Uiso 1 1 calc R U
C5 C 0.72466(7) 0.77310(7) 0.21626(6) 0.01465(14) Uani 1 1 d . .
C6 C 0.60805(7) 0.70974(8) 0.19620(6) 0.02019(16) Uani 1 1 d . .
H6A H 0.5556 0.7357 0.1378 0.030 Uiso 1 1 calc R U
H6B H 0.5705 0.7218 0.2466 0.030 Uiso 1 1 calc R U
H6C H 0.6235 0.6312 0.1913 0.030 Uiso 1 1 calc R U
C7 C 0.70094(8) 0.89543(7) 0.22804(6) 0.02147(16) Uani 1 1 d . .
H7A H 0.7756 0.9360 0.2414 0.032 Uiso 1 1 calc R U
H7B H 0.6644 0.9048 0.2794 0.032 Uiso 1 1 calc R U
H7C H 0.6477 0.9236 0.1708 0.032 Uiso 1 1 calc R U
C8 C 0.80864(8) 0.72882(8) 0.30541(6) 0.02155(17) Uani 1 1 d . .
H8A H 0.8244 0.6509 0.2974 0.032 Uiso 1 1 calc R U
H8B H 0.7722 0.7373 0.3569 0.032 Uiso 1 1 calc R U
H8C H 0.8829 0.7700 0.3188 0.032 Uiso 1 1 calc R U
C9 C 1.02046(8) 0.65104(8) 0.17370(6) 0.02071(16) Uani 1 1 d . .
H9A H 1.0366 0.6489 0.2413 0.031 Uiso 1 1 calc R U
H9B H 1.0948 0.6595 0.1563 0.031 Uiso 1 1 calc R U
H9C H 0.9820 0.5826 0.1476 0.031 Uiso 1 1 calc R U
C10 C 0.99952(8) 0.89758(7) 0.17742(6) 0.02117(16) Uani 1 1 d . .
H10A H 0.9494 0.9611 0.1540 0.032 Uiso 1 1 calc R U
H10B H 1.0736 0.9038 0.1592 0.032 Uiso 1 1 calc R U
H10C H 1.0166 0.8953 0.2451 0.032 Uiso 1 1 calc R U
C11 C 0.68629(8) 1.01129(7) -0.02623(7) 0.02150(17) Uani 1 1 d . .
H11A H 0.6748 1.0546 0.0267 0.026 Uiso 1 1 d R U
H11B H 0.7693 0.9859 -0.0109 0.026 Uiso 1 1 d R U
C12 C 0.66101(9) 1.08251(8) -0.11239(8) 0.0304(2) Uani 1 1 d . .
H12A H 0.6780 1.0410 -0.1635 0.046 Uiso 1 1 calc R U
H12B H 0.7109 1.1482 -0.1001 0.046 Uiso 1 1 calc R U
H12C H 0.5778 1.1044 -0.1292 0.046 Uiso 1 1 calc R U
C13 C 0.69843(8) 0.50375(7) 0.01803(7) 0.02393(18) Uani 1 1 d . .
H13A H 0.7809 0.5298 0.0402 0.029 Uiso 1 1 d R U
H13B H 0.6700 0.4846 0.0728 0.029 Uiso 1 1 d R U
C14 C 0.69437(9) 0.40352(8) -0.04172(8) 0.0313(2) Uani 1 1 d . .
H14A H 0.6127 0.3778 -0.0636 0.047 Uiso 1 1 calc R U
H14B H 0.7431 0.3454 -0.0054 0.047 Uiso 1 1 calc R U
H14C H 0.7246 0.4221 -0.0950 0.047 Uiso 1 1 calc R U

loop_
_atom_site_aniso_label
_atom_site_aniso_U_11
_atom_site_aniso_U_22
_atom_site_aniso_U_33
_atom_site_aniso_U_23
_atom_site_aniso_U_13
_atom_site_aniso_U_12
Ge1 0.00986(4) 0.01416(4) 0.00964(4) -0.00054(3) 0.00177(3) 0.00087(2)
Si1 0.01015(9) 0.01564(9) 0.01089(9) 0.00036(7) 0.00183(7) 0.00010(7)
S1 0.01179(8) 0.01679(8) 0.01753(9) 0.00050(6) 0.00053(7) 0.00224(6)
S2 0.01644(8) 0.01766(9) 0.01589(9) -0.00205(7) -0.00202(7) -0.00156(6)
N1 0.0107(3) 0.0198(3) 0.0109(3) 0.0003(2) 0.0033(2) 0.0014(2)
N2 0.0110(3) 0.0176(3) 0.0097(3) -0.0007(2) 0.0024(2) 0.0001(2)
C1 0.0142(3) 0.0189(3) 0.0128(3) 0.0007(3) 0.0059(3) 0.0026(2)
C2 0.0179(4) 0.0301(4) 0.0205(4) -0.0005(3) 0.0099(3) -0.0026(3)
C3 0.0318(5) 0.0211(4) 0.0257(4) -0.0031(3) 0.0150(4) 0.0035(3)
C4 0.0222(4) 0.0379(5) 0.0131(4) 0.0042(3) 0.0057(3) 0.0078(4)
C5 0.0139(3) 0.0195(3) 0.0111(3) -0.0007(3) 0.0042(3) -0.0003(3)
C6 0.0159(3) 0.0273(4) 0.0192(4) -0.0010(3) 0.0078(3) -0.0038(3)
C7 0.0235(4) 0.0218(4) 0.0204(4) -0.0056(3) 0.0080(3) 0.0016(3)
C8 0.0208(4) 0.0314(4) 0.0119(3) 0.0027(3) 0.0033(3) 0.0009(3)
C9 0.0168(3) 0.0257(4) 0.0181(4) 0.0027(3) 0.0017(3) 0.0063(3)
C10 0.0217(4) 0.0233(4) 0.0177(4) -0.0015(3) 0.0037(3) -0.0076(3)
C11 0.0183(3) 0.0169(3) 0.0267(4) -0.0027(3) 0.0014(3) -0.0007(3)
C12 0.0227(4) 0.0213(4) 0.0435(6) 0.0105(4) 0.0022(4) 0.0009(3)
C13 0.0272(4) 0.0173(4) 0.0230(4) 0.0012(3) -0.0011(3) 0.0009(3)
C14 0.0292(5) 0.0214(4) 0.0426(6) -0.0073(4) 0.0081(4) 0.0021(3)

loop_
_atom_type_symbol
_atom_type_description
_atom_type_scat_dispersion_real
_atom_type_scat_dispersion_imag
_atom_type_scat_source
C C 0.0033 0.0016 'International Tables Vol C Tables 4.2.6.8 and 6.1.1.4'
H H 0.0000 0.0000 'International Tables Vol C Tables 4.2.6.8 and 6.1.1.4'
N N 0.0061 0.0033 'International Tables Vol C Tables 4.2.6.8 and 6.1.1.4'
Si Si 0.0817 0.0704 'International Tables Vol C Tables 4.2.6.8 and 6.1.1.4'
S S 0.1246 0.1234 'International Tables Vol C Tables 4.2.6.8 and 6.1.1.4'
Ge Ge 0.1547 1.8001 'International Tables Vol C Tables 4.2.6.8 and 6.1.1.4'

loop_
_geom_angle_atom_site_label_1
_geom_angle_atom_site_label_2
_geom_angle_atom_site_label_3
_geom_angle
N1 Ge1 N2 82.93(3)
N1 Ge1 S2 119.09(2)
N2 Ge1 S2 117.28(2)
N1 Ge1 S1 117.89(2)
N2 Ge1 S1 119.42(2)
S2 Ge1 S1 101.148(9)
S2 Ge1 Si1 129.410(8)
S1 Ge1 Si1 129.441(8)
N2 Si1 N1 88.70(3)
N2 Si1 C10 115.02(4)
N1 Si1 C10 114.75(4)
N2 Si1 C9 114.72(4)
N1 Si1 C9 115.00(4)
C10 Si1 C9 107.94(4)
C10 Si1 Ge1 125.66(3)
C9 Si1 Ge1 126.39(3)
C11 S1 Ge1 101.26(3)
C13 S2 Ge1 100.23(3)
C1 N1 Si1 133.14(6)
C1 N1 Ge1 131.30(5)
Si1 N1 Ge1 94.07(4)
C5 N2 Si1 133.72(5)
C5 N2 Ge1 129.46(5)
Si1 N2 Ge1 94.30(4)
N1 C1 C4 109.90(7)
N1 C1 C3 111.25(7)
C4 C1 C3 108.99(8)
N1 C1 C2 107.89(7)
C4 C1 C2 109.46(7)
C3 C1 C2 109.33(7)
N2 C5 C6 108.89(7)
N2 C5 C8 108.82(7)
C6 C5 C8 109.35(7)
N2 C5 C7 110.71(7)
C6 C5 C7 109.39(7)
C8 C5 C7 109.65(7)
C12 C11 S1 109.71(6)
C14 C13 S2 110.47(7)

loop_
_geom_bond_atom_site_label_1
_geom_bond_atom_site_label_2
_geom_bond_distance
Ge1 N1 1.8400(7)
Ge1 N2 1.8410(7)
Ge1 S2 2.2070(2)
Ge1 S1 2.2072(2)
Ge1 Si1 2.6258(2)
Si1 N2 1.7394(8)
Si1 N1 1.7474(7)
Si1 C10 1.8634(9)
Si1 C9 1.8642(8)
S1 C11 1.8340(9)
S2 C13 1.8320(9)
N1 C1 1.4674(11)
N2 C5 1.4663(11)
C1 C4 1.5294(12)
C1 C3 1.5315(12)
C1 C2 1.5328(12)
C5 C6 1.5315(12)
C5 C8 1.5340(12)
C5 C7 1.5343(12)
C11 C12 1.5171(14)
C13 C14 1.5064(14)
